data_7028411
loop_
_publ_author_name
'Zhu, Liang'
'Fu, Zhi-Sheng'
'Pan, Hui-Jie'
'Feng, Wei'
'Chen, Changle'
'Fan, Zhi-Qiang'

_publ_section_title
;
 Synthesis and application of binuclear \a-diimine nickel/palladium
 catalysts with a conjugated backbone.
;
_journal_issue 7
_journal_name_full 'Dalton transactions (Cambridge, England : 2003)'
_journal_page_first 2900
_journal_page_last 2906
_journal_paper_doi 10.1039/c3dt51782a
_journal_volume 43
_journal_year 2014
_chemical_formula_moiety 'C64 H78 Cl2 N4 Pd2, 2(C H2 Cl2)'
_chemical_formula_sum 'C66 H82 Cl6 N4 Pd2'
_chemical_formula_weight 1356.86
_chemical_name_systematic
; 
 ? 
;
_space_group_IT_number 61
_symmetry_cell_setting orthorhombic
_symmetry_space_group_name_Hall '-P 2ac 2ab'
_symmetry_space_group_name_H-M 'P b c a'
_atom_sites_solution_hydrogens geom
_atom_sites_solution_primary direct
_atom_sites_solution_secondary difmap
_audit_creation_method SHELXL-97
_cell_angle_alpha 90.00
_cell_angle_beta 90.00
_cell_angle_gamma 90.00
_cell_formula_units_Z 4
_cell_length_a 19.3028(6)
_cell_length_b 14.8149(4)
_cell_length_c 23.5131(5)
_cell_measurement_reflns_used 8031
_cell_measurement_temperature 293(2)
_cell_measurement_theta_max 29.4775
_cell_measurement_theta_min 2.8774
_cell_volume 6724.0(3)
_computing_cell_refinement 'CrysAlis PRO (Agilent Technologies, 2011)'
_computing_data_collection 'CrysAlis PRO'
_computing_data_reduction 'CrysAlis PRO'
_computing_molecular_graphics 'OLEX2 (Dolomanov et al., 2009)'
_computing_publication_material OLEX2
_computing_structure_refinement 'SHELXL-97 (Sheldrick, 2008)'
_computing_structure_solution 'SHELXS-97 (Sheldrick, 2008)'
_diffrn_ambient_temperature 293(2)
_diffrn_detector_area_resol_mean 10.3592
_diffrn_measured_fraction_theta_full 0.998
_diffrn_measured_fraction_theta_max 0.998
_diffrn_measurement_device_type 'Xcalibur, Atlas, Gemini ultra'
_diffrn_measurement_method '\w scans'
_diffrn_radiation_monochromator graphite
_diffrn_radiation_source 'fine-focus sealed tube'
_diffrn_radiation_type MoK\a
_diffrn_radiation_wavelength 0.71073
_diffrn_reflns_av_R_equivalents 0.0577
_diffrn_reflns_av_unetI/netI 0.0543
_diffrn_reflns_limit_h_max 23
_diffrn_reflns_limit_h_min -18
_diffrn_reflns_limit_k_max 17
_diffrn_reflns_limit_k_min -17
_diffrn_reflns_limit_l_max 23
_diffrn_reflns_limit_l_min -28
_diffrn_reflns_number 28239
_diffrn_reflns_theta_full 25.50
_diffrn_reflns_theta_max 25.50
_diffrn_reflns_theta_min 2.88
_exptl_absorpt_coefficient_mu 0.814
_exptl_absorpt_correction_T_max 0.7474
_exptl_absorpt_correction_T_min 0.7060
_exptl_absorpt_correction_type multi-scan
_exptl_absorpt_process_details
;
CrysAlis PRO (Agilent Technologies, 2011) 
;
_exptl_crystal_colour colorless
_exptl_crystal_density_diffrn 1.340
_exptl_crystal_density_method 'not measured'
_exptl_crystal_description block
_exptl_crystal_F_000 2800
_exptl_crystal_size_max 0.46
_exptl_crystal_size_mid 0.42
_exptl_crystal_size_min 0.38
_refine_diff_density_max 2.259
_refine_diff_density_min -1.315
_refine_diff_density_rms 0.108
_refine_ls_extinction_method none
_refine_ls_goodness_of_fit_ref 1.038
_refine_ls_hydrogen_treatment constr
_refine_ls_matrix_type full
_refine_ls_number_parameters 413
_refine_ls_number_reflns 6248
_refine_ls_number_restraints 131
_refine_ls_restrained_S_all 1.053
_refine_ls_R_factor_all 0.0912
_refine_ls_R_factor_gt 0.0587
_refine_ls_shift/su_max 0.000
_refine_ls_shift/su_mean 0.000
_refine_ls_structure_factor_coef Fsqd
_refine_ls_weighting_details 'calc w=1/[\s^2^(Fo^2^)+(0.0721P)^2^+24.1285P] where P=(Fo^2^+2Fc^2^)/3'
_refine_ls_weighting_scheme calc
_refine_ls_wR_factor_gt 0.1440
_refine_ls_wR_factor_ref 0.1646
_reflns_number_gt 4318
_reflns_number_total 6248
_reflns_threshold_expression >2sigma(I)
_cod_data_source_file c3dt51782a.txt
_cod_data_source_block 1
_cod_database_code 7028411

loop_
_symmetry_equiv_pos_as_xyz
'x, y, z'
'-x+1/2, -y, z+1/2'
'x+1/2, -y+1/2, -z'
'-x, y+1/2, -z+1/2'
'-x, -y, -z'
'x-1/2, y, -z-1/2'
'-x-1/2, y-1/2, z'
'x, -y-1/2, z-1/2'

loop_
_atom_site_label
_atom_site_type_symbol
_atom_site_fract_x
_atom_site_fract_y
_atom_site_fract_z
_atom_site_U_iso_or_equiv
_atom_site_adp_type
_atom_site_occupancy
_atom_site_symmetry_multiplicity
_atom_site_calc_flag
_atom_site_refinement_flags
_atom_site_disorder_assembly
_atom_site_disorder_group
C1A C 0.1823(16) 0.2180(19) 0.2232(11) 0.040(2) Uani 0.661(8) 1 d P A 1
H1AA H 0.2204 0.2195 0.1970 0.059 Uiso 0.661(8) 1 calc PR A 1
H1AB H 0.1858 0.1652 0.2467 0.059 Uiso 0.661(8) 1 calc PR A 1
H1AC H 0.1834 0.2710 0.2467 0.059 Uiso 0.661(8) 1 calc PR A 1
Cl1 Cl 0.05842(16) 0.33675(18) 0.22955(14) 0.0384(9) Uani 0.661(8) 1 d P A 1
Cl2 Cl 0.1838(7) 0.2342(8) 0.2348(5) 0.040(2) Uani 0.339(8) 1 d P A 2
C1B C 0.0421(17) 0.3146(19) 0.2259(14) 0.0384(9) Uani 0.339(8) 1 d P A 2
H1BA H 0.0469 0.3022 0.2658 0.058 Uiso 0.339(8) 1 calc PR A 2
H1BB H -0.0062 0.3156 0.2160 0.058 Uiso 0.339(8) 1 calc PR A 2
H1BC H 0.0624 0.3722 0.2174 0.058 Uiso 0.339(8) 1 calc PR A 2
Cl4 Cl 0.0568(3) 0.3389(3) 0.40825(14) 0.1710(18) Uani 1 1 d . A .
C1 C -0.0663(3) 0.2329(4) 0.1332(2) 0.0269(11) Uani 1 1 d . B .
C2 C -0.1198(3) 0.1845(4) 0.1598(2) 0.0314(12) Uani 1 1 d . . .
C3 C -0.1836(3) 0.2255(4) 0.1618(3) 0.0416(15) Uani 1 1 d . . .
H3 H -0.2205 0.1952 0.1787 0.050 Uiso 1 1 calc R . .
C4 C -0.1941(3) 0.3097(5) 0.1397(3) 0.060(2) Uani 1 1 d . . .
H4 H -0.2380 0.3353 0.1412 0.072 Uiso 1 1 calc R . .
C5 C -0.1407(3) 0.3566(5) 0.1155(3) 0.057(2) Uani 1 1 d . . .
H5 H -0.1487 0.4142 0.1012 0.068 Uiso 1 1 calc R . .
C6 C -0.0754(3) 0.3198(4) 0.1119(3) 0.0377(14) Uani 1 1 d . . .
C7 C -0.0150(3) 0.3691(4) 0.0842(3) 0.0473(17) Uani 1 1 d . . .
H7 H 0.0277 0.3427 0.0992 0.057 Uiso 1 1 calc R . .
C8 C -0.0154(4) 0.3528(6) 0.0195(3) 0.072(2) Uani 1 1 d . . .
H8A H -0.0155 0.2891 0.0121 0.108 Uiso 1 1 calc R . .
H8B H 0.0252 0.3795 0.0029 0.108 Uiso 1 1 calc R . .
H8C H -0.0560 0.3797 0.0031 0.108 Uiso 1 1 calc R . .
C9 C -0.0137(4) 0.4691(5) 0.0982(4) 0.067(2) Uani 1 1 d . . .
H9A H -0.0538 0.4978 0.0822 0.100 Uiso 1 1 calc R . .
H9B H 0.0274 0.4959 0.0826 0.100 Uiso 1 1 calc R . .
H9C H -0.0139 0.4769 0.1387 0.100 Uiso 1 1 calc R . .
C10 C -0.1068(3) 0.0934(4) 0.1881(3) 0.0386(14) Uani 1 1 d . . .
H10 H -0.0690 0.0640 0.1673 0.046 Uiso 1 1 calc R . .
C11 C -0.0828(5) 0.1063(5) 0.2485(3) 0.074(3) Uani 1 1 d . . .
H11A H -0.0424 0.1440 0.2489 0.111 Uiso 1 1 calc R . .
H11B H -0.0719 0.0486 0.2648 0.111 Uiso 1 1 calc R . .
H11C H -0.1190 0.1344 0.2702 0.111 Uiso 1 1 calc R . .
C12 C -0.1691(5) 0.0306(5) 0.1858(4) 0.080(3) Uani 1 1 d . . .
H12A H -0.2050 0.0536 0.2101 0.120 Uiso 1 1 calc R . .
H12B H -0.1557 -0.0285 0.1985 0.120 Uiso 1 1 calc R . .
H12C H -0.1860 0.0270 0.1475 0.120 Uiso 1 1 calc R . .
C13 C 0.0103(3) 0.1313(4) 0.0918(2) 0.0293(12) Uani 1 1 d . B .
C14 C -0.0328(3) 0.0911(4) 0.0466(2) 0.0349(13) Uani 1 1 d . . .
C15 C -0.0983(3) 0.1012(4) 0.0244(2) 0.0338(13) Uani 1 1 d . . .
H15 H -0.1281 0.1438 0.0401 0.041 Uiso 1 1 calc R . .
C16 C 0.0107(3) 0.0259(4) 0.0223(2) 0.0375(14) Uani 1 1 d . . .
C17 C 0.0776(3) 0.0168(4) 0.0452(2) 0.0361(14) Uani 1 1 d . . .
C18 C 0.0796(3) 0.0851(4) 0.0909(2) 0.0295(12) Uani 1 1 d . B .
C19 C 0.1210(3) -0.0477(4) 0.0219(2) 0.0365(14) Uani 1 1 d . . .
H19 H 0.1652 -0.0560 0.0367 0.044 Uiso 1 1 calc R . .
C20 C 0.1896(3) 0.0603(3) 0.1293(2) 0.0254(11) Uani 1 1 d . B .
C21 C 0.1936(3) -0.0153(4) 0.1637(3) 0.0436(15) Uani 1 1 d . B .
C22 C 0.2572(4) -0.0586(5) 0.1658(3) 0.0557(19) Uani 1 1 d . . .
H22 H 0.2621 -0.1095 0.1887 0.067 Uiso 1 1 calc R . .
C23 C 0.3128(3) -0.0288(5) 0.1353(3) 0.0514(17) Uani 1 1 d . . .
H23 H 0.3549 -0.0592 0.1375 0.062 Uiso 1 1 calc R . .
C24 C 0.3064(3) 0.0453(5) 0.1020(3) 0.0522(18) Uani 1 1 d . B .
H24 H 0.3445 0.0650 0.0812 0.063 Uiso 1 1 calc R . .
C25 C 0.2447(3) 0.0926(4) 0.0981(3) 0.0429(15) Uani 1 1 d . . .
C26A C 0.2424(10) 0.1842(13) 0.0733(8) 0.063(4) Uani 0.540(16) 1 d PU B 1
H26A H 0.2052 0.2173 0.0925 0.076 Uiso 0.540(16) 1 calc PR B 1
C27A C 0.2178(11) 0.1655(12) 0.0100(8) 0.080(4) Uani 0.540(16) 1 d PU B 1
H27A H 0.2450 0.1176 -0.0060 0.120 Uiso 0.540(16) 1 calc PR B 1
H27B H 0.2236 0.2192 -0.0123 0.120 Uiso 0.540(16) 1 calc PR B 1
H27C H 0.1698 0.1484 0.0101 0.120 Uiso 0.540(16) 1 calc PR B 1
C28A C 0.3098(11) 0.2397(12) 0.0802(10) 0.083(5) Uani 0.540(16) 1 d PU B 1
H28A H 0.3261 0.2344 0.1186 0.124 Uiso 0.540(16) 1 calc PR B 1
H28B H 0.3005 0.3019 0.0718 0.124 Uiso 0.540(16) 1 calc PR B 1
H28C H 0.3444 0.2171 0.0546 0.124 Uiso 0.540(16) 1 calc PR B 1
C26B C 0.2313(11) 0.1654(14) 0.0501(10) 0.055(4) Uani 0.460(16) 1 d PU B 2
H26B H 0.1819 0.1792 0.0458 0.066 Uiso 0.460(16) 1 calc PR B 2
C27B C 0.2655(13) 0.1474(15) -0.0067(9) 0.089(6) Uani 0.460(16) 1 d PU B 2
H27D H 0.3087 0.1166 -0.0007 0.133 Uiso 0.460(16) 1 calc PR B 2
H27E H 0.2739 0.2036 -0.0258 0.133 Uiso 0.460(16) 1 calc PR B 2
H27F H 0.2357 0.1105 -0.0296 0.133 Uiso 0.460(16) 1 calc PR B 2
C28B C 0.2719(15) 0.2458(16) 0.0600(10) 0.088(5) Uani 0.460(16) 1 d PU B 2
H28D H 0.2687 0.2625 0.0994 0.131 Uiso 0.460(16) 1 calc PR B 2
H28E H 0.2545 0.2941 0.0368 0.131 Uiso 0.460(16) 1 calc PR B 2
H28F H 0.3194 0.2343 0.0504 0.131 Uiso 0.460(16) 1 calc PR B 2
C29 C 0.1302(5) -0.0523(6) 0.1958(4) 0.091(3) Uani 1 1 d D . .
H29 H 0.0917 -0.0315 0.1721 0.109 Uiso 0.57(3) 1 calc PR C 1
H29A H 0.0874 -0.0188 0.1883 0.109 Uiso 0.43(3) 1 calc PR C 2
C30 C 0.1215(7) -0.1512(9) 0.1946(6) 0.146(6) Uani 1 1 d D C .
H30A H 0.1291 -0.1729 0.1566 0.218 Uiso 1 1 calc R . .
H30B H 0.0754 -0.1664 0.2065 0.218 Uiso 1 1 calc R . .
H30C H 0.1545 -0.1787 0.2198 0.218 Uiso 1 1 calc R . .
C31A C 0.1157(10) -0.0084(10) 0.2503(6) 0.070(5) Uani 0.57(3) 1 d PDU C 1
H31A H 0.1530 -0.0201 0.2762 0.105 Uiso 0.57(3) 1 calc PR C 1
H31B H 0.0733 -0.0318 0.2657 0.105 Uiso 0.57(3) 1 calc PR C 1
H31C H 0.1113 0.0555 0.2446 0.105 Uiso 0.57(3) 1 calc PR C 1
C31B C 0.1514(14) -0.052(2) 0.2566(6) 0.092(7) Uani 0.43(3) 1 d PDU C 2
H31D H 0.1870 -0.0958 0.2626 0.138 Uiso 0.43(3) 1 calc PR C 2
H31E H 0.1121 -0.0658 0.2800 0.138 Uiso 0.43(3) 1 calc PR C 2
H31F H 0.1686 0.0071 0.2665 0.138 Uiso 0.43(3) 1 calc PR C 2
N1 N 0.1248(2) 0.1084(3) 0.12787(17) 0.0254(9) Uani 1 1 d . . .
N2 N 0.0012(2) 0.1931(3) 0.12931(17) 0.0262(9) Uani 1 1 d . . .
Pd1 Pd 0.09208(2) 0.21464(3) 0.179330(16) 0.02708(16) Uani 1 1 d . A .
Cl3A Cl 0.133(3) 0.181(5) 0.390(4) 0.193(6) Uani 0.661(8) 1 d PDU A 1
Cl3B Cl 0.130(5) 0.176(10) 0.386(7) 0.193(6) Uani 0.339(8) 1 d PDU A 2
C32 C 0.0563(7) 0.2411(10) 0.3721(5) 0.148(6) Uani 1 1 d D . .
H32A H 0.0550 0.2527 0.3315 0.178 Uiso 0.661(8) 1 calc PR A 1
H32B H 0.0158 0.2058 0.3822 0.178 Uiso 0.661(8) 1 calc PR A 1
H32C H 0.0539 0.2538 0.3317 0.178 Uiso 0.339(8) 1 calc PR A 2
H32D H 0.0152 0.2070 0.3823 0.178 Uiso 0.339(8) 1 calc PR A 2

loop_
_atom_site_aniso_label
_atom_site_aniso_U_11
_atom_site_aniso_U_22
_atom_site_aniso_U_33
_atom_site_aniso_U_23
_atom_site_aniso_U_13
_atom_site_aniso_U_12
C1A 0.0303(18) 0.047(5) 0.041(5) 0.007(3) -0.015(3) -0.008(3)
Cl1 0.0440(19) 0.0361(18) 0.0353(13) -0.0063(11) 0.0029(12) 0.0054(12)
Cl2 0.0303(18) 0.047(5) 0.041(5) 0.007(3) -0.015(3) -0.008(3)
C1B 0.0440(19) 0.0361(18) 0.0353(13) -0.0063(11) 0.0029(12) 0.0054(12)
Cl4 0.290(6) 0.145(3) 0.079(2) -0.014(2) 0.008(3) 0.003(3)
C1 0.021(2) 0.039(3) 0.021(3) -0.002(2) 0.004(2) 0.005(2)
C2 0.034(3) 0.034(3) 0.026(3) -0.004(2) 0.006(2) 0.004(3)
C3 0.027(3) 0.048(4) 0.050(4) 0.003(3) 0.017(3) 0.004(3)
C4 0.024(3) 0.059(4) 0.097(6) 0.027(4) 0.021(4) 0.020(3)
C5 0.034(3) 0.052(4) 0.085(5) 0.032(4) 0.010(4) 0.015(3)
C6 0.031(3) 0.045(3) 0.037(3) 0.012(3) 0.006(3) 0.006(3)
C7 0.029(3) 0.058(4) 0.055(4) 0.026(3) 0.010(3) 0.008(3)
C8 0.059(5) 0.108(6) 0.049(4) 0.029(4) 0.014(4) -0.008(5)
C9 0.049(4) 0.060(5) 0.091(6) 0.029(4) 0.011(4) 0.002(4)
C10 0.040(3) 0.033(3) 0.042(3) 0.000(3) 0.004(3) 0.001(3)
C11 0.124(8) 0.052(4) 0.047(4) 0.014(4) -0.013(5) -0.005(5)
C12 0.072(6) 0.050(4) 0.118(8) 0.019(5) -0.019(5) -0.016(4)
C13 0.026(3) 0.041(3) 0.021(3) -0.003(2) -0.003(2) 0.011(2)
C14 0.026(3) 0.054(4) 0.025(3) -0.007(2) 0.000(2) 0.012(3)
C15 0.026(3) 0.048(3) 0.027(3) -0.009(2) -0.002(2) 0.017(3)
C16 0.028(3) 0.059(4) 0.026(3) -0.014(3) -0.007(2) 0.016(3)
C17 0.027(3) 0.055(4) 0.026(3) -0.009(3) -0.005(2) 0.013(3)
C18 0.026(3) 0.043(3) 0.020(3) -0.001(2) 0.000(2) 0.009(2)
C19 0.028(3) 0.053(4) 0.028(3) -0.010(3) -0.009(2) 0.019(3)
C20 0.022(3) 0.033(3) 0.021(3) -0.004(2) -0.002(2) 0.000(2)
C21 0.038(3) 0.055(4) 0.037(3) 0.016(3) 0.003(3) 0.011(3)
C22 0.056(4) 0.060(4) 0.052(4) 0.018(3) -0.005(4) 0.025(4)
C23 0.025(3) 0.060(4) 0.068(5) -0.012(4) -0.002(3) 0.019(3)
C24 0.022(3) 0.053(4) 0.081(5) -0.004(4) 0.015(3) 0.001(3)
C25 0.028(3) 0.038(3) 0.062(4) 0.003(3) 0.017(3) 0.002(3)
C26A 0.060(6) 0.061(6) 0.068(7) 0.017(6) 0.025(6) -0.004(5)
C27A 0.089(9) 0.086(8) 0.066(8) 0.033(7) 0.029(8) 0.018(7)
C28A 0.067(9) 0.068(8) 0.113(11) 0.022(8) 0.026(8) -0.015(8)
C26B 0.053(6) 0.057(6) 0.054(7) 0.017(6) 0.005(6) -0.002(5)
C27B 0.098(11) 0.096(10) 0.072(9) 0.030(8) 0.012(9) 0.018(9)
C28B 0.100(10) 0.076(8) 0.086(10) 0.014(8) -0.015(9) -0.017(9)
C29 0.082(6) 0.110(8) 0.080(6) 0.067(6) 0.044(5) 0.041(6)
C30 0.144(12) 0.164(13) 0.129(10) -0.011(10) 0.054(9) -0.082(11)
C31A 0.083(10) 0.049(8) 0.078(8) 0.006(7) 0.042(8) 0.015(7)
C31B 0.094(13) 0.082(13) 0.100(12) 0.000(10) 0.047(11) -0.007(10)
N1 0.023(2) 0.034(2) 0.020(2) 0.0015(18) 0.0033(18) 0.0020(19)
N2 0.021(2) 0.039(2) 0.019(2) -0.0024(18) 0.0024(18) 0.0077(19)
Pd1 0.0307(2) 0.0307(2) 0.0199(2) 0.00140(16) -0.00063(17) 0.00145(18)
Cl3A 0.177(6) 0.162(9) 0.239(11) -0.093(7) 0.121(6) -0.078(7)
Cl3B 0.177(6) 0.162(9) 0.239(11) -0.093(7) 0.121(6) -0.078(7)
C32 0.182(15) 0.199(14) 0.063(7) 0.017(8) 0.027(8) 0.061(12)

loop_
_atom_type_symbol
_atom_type_description
_atom_type_scat_dispersion_real
_atom_type_scat_dispersion_imag
_atom_type_scat_source
C C 0.0033 0.0016 'International Tables Vol C Tables 4.2.6.8 and 6.1.1.4'
H H 0.0000 0.0000 'International Tables Vol C Tables 4.2.6.8 and 6.1.1.4'
Cl Cl 0.1484 0.1585 'International Tables Vol C Tables 4.2.6.8 and 6.1.1.4'
N N 0.0061 0.0033 'International Tables Vol C Tables 4.2.6.8 and 6.1.1.4'
Pd Pd -0.9988 1.0072 'International Tables Vol C Tables 4.2.6.8 and 6.1.1.4'

loop_
_geom_angle_atom_site_label_1
_geom_angle_atom_site_label_2
_geom_angle_atom_site_label_3
_geom_angle
_geom_angle_site_symmetry_1
_geom_angle_site_symmetry_3
C6 C1 C2 122.7(5) . .
C6 C1 N2 118.1(5) . .
C2 C1 N2 119.1(5) . .
C3 C2 C1 116.6(5) . .
C3 C2 C10 121.6(5) . .
C1 C2 C10 121.7(5) . .
C4 C3 C2 121.5(6) . .
C3 C4 C5 120.7(6) . .
C4 C5 C6 120.9(6) . .
C5 C6 C1 117.4(5) . .
C5 C6 C7 122.4(5) . .
C1 C6 C7 120.2(5) . .
C9 C7 C6 112.8(5) . .
C9 C7 C8 111.6(6) . .
C6 C7 C8 110.2(6) . .
C11 C10 C12 110.6(6) . .
C11 C10 C2 110.5(5) . .
C12 C10 C2 113.3(5) . .
N2 C13 C14 134.9(5) . .
N2 C13 C18 117.2(5) . .
C14 C13 C18 107.9(4) . .
C15 C14 C16 118.1(5) . .
C15 C14 C13 138.3(5) . .
C16 C14 C13 103.5(5) . .
C14 C15 C19 120.9(5) . 5
C16 C16 C14 121.4(6) 5 .
C16 C16 C17 121.2(6) 5 .
C14 C16 C17 117.4(5) . .
C19 C17 C16 118.1(5) . .
C19 C17 C18 138.2(5) . .
C16 C17 C18 103.7(4) . .
N1 C18 C17 134.3(5) . .
N1 C18 C13 118.2(5) . .
C17 C18 C13 107.5(4) . .
C17 C19 C15 120.3(5) . 5
C25 C20 C21 123.3(5) . .
C25 C20 N1 119.1(5) . .
C21 C20 N1 117.5(5) . .
C20 C21 C22 116.4(6) . .
C20 C21 C29 122.1(6) . .
C22 C21 C29 121.4(6) . .
C23 C22 C21 121.9(6) . .
C24 C23 C22 119.7(6) . .
C23 C24 C25 121.7(6) . .
C20 C25 C24 116.9(6) . .
C20 C25 C26A 120.4(9) . .
C24 C25 C26A 121.1(9) . .
C20 C25 C26B 119.4(9) . .
C24 C25 C26B 122.2(9) . .
C26A C25 C26B 24.1(9) . .
C25 C26A C28A 114.9(15) . .
C25 C26A C27A 102.7(14) . .
C28A C26A C27A 116.4(15) . .
C28B C26B C27B 93.0(18) . .
C28B C26B C25 111.0(17) . .
C27B C26B C25 116.0(15) . .
C31A C29 C30 115.9(9) . .
C31A C29 C31B 37.6(10) . .
C30 C29 C31B 93.3(14) . .
C31A C29 C21 115.1(10) . .
C30 C29 C21 115.8(7) . .
C31B C29 C21 104.6(11) . .
C18 N1 C20 118.3(4) . .
C18 N1 Pd1 113.1(3) . .
C20 N1 Pd1 128.6(3) . .
C13 N2 C1 117.5(4) . .
C13 N2 Pd1 111.9(3) . .
C1 N2 Pd1 130.6(3) . .
C1A Pd1 C1B 96.5(12) . .
C1A Pd1 N1 93.1(7) . .
C1B Pd1 N1 169.9(9) . .
C1A Pd1 N2 172.2(7) . .
C1B Pd1 N2 90.9(9) . .
N1 Pd1 N2 79.40(16) . .
C1A Pd1 Cl2 8.4(10) . .
C1B Pd1 Cl2 88.1(9) . .
N1 Pd1 Cl2 101.5(3) . .
N2 Pd1 Cl2 177.2(4) . .
C1A Pd1 Cl1 87.8(7) . .
C1B Pd1 Cl1 11.4(9) . .
N1 Pd1 Cl1 175.69(14) . .
N2 Pd1 Cl1 99.87(14) . .
Cl2 Pd1 Cl1 79.5(3) . .
Cl4 C32 Cl3B 112(5) . .
Cl4 C32 Cl3A 107(3) . .
Cl3B C32 Cl3A 5(8) . .

loop_
_geom_bond_atom_site_label_1
_geom_bond_atom_site_label_2
_geom_bond_distance
_geom_bond_site_symmetry_2
C1A Pd1 2.02(3) .
Cl1 Pd1 2.256(3) .
Cl2 Pd1 2.219(11) .
C1B Pd1 2.08(3) .
Cl4 C32 1.681(15) .
C1 C6 1.391(8) .
C1 C2 1.404(8) .
C1 N2 1.433(6) .
C2 C3 1.374(8) .
C2 C10 1.525(8) .
C3 C4 1.366(9) .
C4 C5 1.368(9) .
C5 C6 1.377(8) .
C6 C7 1.523(8) .
C7 C9 1.518(10) .
C7 C8 1.540(10) .
C10 C11 1.506(10) .
C10 C12 1.522(9) .
C13 N2 1.284(6) .
C13 C14 1.476(7) .
C13 C18 1.503(7) .
C14 C15 1.375(7) .
C14 C16 1.402(8) .
C15 C19 1.416(8) 5
C16 C16 1.362(11) 5
C16 C17 1.406(7) .
C17 C19 1.384(8) .
C17 C18 1.476(7) .
C18 N1 1.280(7) .
C19 C15 1.416(8) 5
C20 C25 1.378(8) .
C20 C21 1.383(8) .
C20 N1 1.440(6) .
C21 C22 1.387(9) .
C21 C29 1.538(10) .
C22 C23 1.364(10) .
C23 C24 1.355(10) .
C24 C25 1.386(8) .
C25 C26A 1.478(19) .
C25 C26B 1.58(2) .
C26A C28A 1.55(3) .
C26A C27A 1.58(3) .
C26B C28B 1.44(3) .
C26B C27B 1.51(3) .
C29 C31A 1.463(11) .
C29 C30 1.476(10) .
C29 C31B 1.487(12) .
N1 Pd1 2.083(4) .
N2 Pd1 2.136(4) .
Cl3A C32 1.786(16) .
Cl3B C32 1.74(2) .
